data_7237030
loop_
_publ_author_name
'Krompiec, Michal P.'
'Baxter, Sean N.'
'Klimareva, Elena L.'
'Yufit, Dmitry S.'
'Congrave, Daniel G.'
'Britten, Thomas K.'
'Perepichka, Igor F.'

_publ_section_title
;
 3,4-Phenylenedioxythiophenes (PheDOTs) functionalized with
 electron-withdrawing groups and their analogs for organic electronics
;
_journal_issue 14
_journal_name_full 'Journal of Materials Chemistry C'
_journal_page_first 3743
_journal_paper_doi 10.1039/C7TC05227H
_journal_volume 6
_journal_year 2018
_chemical_formula_moiety 'C10 H4 F2 O2 S'
_chemical_formula_sum 'C10 H4 F2 O2 S'
_chemical_formula_weight 226.19
_space_group_crystal_system orthorhombic
_space_group_IT_number 62
_space_group_name_Hall '-P 2ac 2n'
_space_group_name_H-M_alt 'P n m a'
_atom_sites_solution_hydrogens difmap
_atom_sites_solution_primary direct
_atom_sites_solution_secondary difmap
_audit_creation_date 2015-01-20
_audit_creation_method
;
Olex2 1.2-beta
(compiled 2015.01.19 svn.r3143 for OlexSys, GUI svn.r4992)
;
_audit_update_record
;
2017-06-01 deposited with the CCDC.
2018-01-02 downloaded from the CCDC.
;
_cell_angle_alpha 90.00
_cell_angle_beta 90.00
_cell_angle_gamma 90.00
_cell_formula_units_Z 4
_cell_length_a 19.8371(6)
_cell_length_b 11.5899(4)
_cell_length_c 3.70810(10)
_cell_measurement_reflns_used 4613
_cell_measurement_temperature 120.0
_cell_measurement_theta_max 30.28
_cell_measurement_theta_min 2.70
_cell_volume 852.53(5)
_computing_cell_refinement 'SAINT v8.34A (Bruker, 2013)'
_computing_data_collection 'APEX2 v.2013.4_1 (Bruker, 2013)'
_computing_data_reduction 'SAINT v8.34A (Bruker, 2013)'
_computing_molecular_graphics 'Olex2 (Dolomanov et al., 2009)'
_computing_publication_material 'Olex2 (Dolomanov et al., 2009)'
_computing_structure_refinement 'XL (Sheldrick, 2008)'
_computing_structure_solution 'XS (Sheldrick, 2008)'
_diffrn_ambient_temperature 120.0
_diffrn_detector 'Bruker PHOTON 100 CMOS'
_diffrn_detector_type 'CMOS sensor'
_diffrn_measured_fraction_theta_full 0.999
_diffrn_measured_fraction_theta_max 0.999
_diffrn_measurement_device 'Bruker D8 Venture'
_diffrn_measurement_device_type D8Venture
_diffrn_measurement_method '\f and \w scans'
_diffrn_radiation_monochromator 'focusing mirrors'
_diffrn_radiation_probe x-ray
_diffrn_radiation_type MoK\a
_diffrn_radiation_wavelength 0.71073
_diffrn_reflns_av_R_equivalents 0.0762
_diffrn_reflns_av_unetI/netI 0.0325
_diffrn_reflns_limit_h_max 27
_diffrn_reflns_limit_h_min -27
_diffrn_reflns_limit_k_max 15
_diffrn_reflns_limit_k_min -15
_diffrn_reflns_limit_l_max 5
_diffrn_reflns_limit_l_min -5
_diffrn_reflns_number 15895
_diffrn_reflns_theta_full 29.00
_diffrn_reflns_theta_max 29.00
_diffrn_reflns_theta_min 2.70
_diffrn_source 'ImuS microsource'
_diffrn_standards_number 0
_exptl_absorpt_coefficient_mu 0.384
_exptl_absorpt_correction_T_max 1.0000
_exptl_absorpt_correction_T_min 0.8269
_exptl_absorpt_correction_type multi-scan
_exptl_absorpt_process_details
;
SADABS-2014/4 (Bruker,2014/4) was used for absorption correction.
wR2(int) was 0.1522 before and 0.0711 after correction.
The Ratio of minimum to maximum transmission is 0.8269.
The \l/2 correction factor is 0.00150.
;
_exptl_crystal_colour 'dull colourless'
_exptl_crystal_colour_lustre dull
_exptl_crystal_colour_primary colourless
_exptl_crystal_density_diffrn 1.762
_exptl_crystal_density_method 'not measured'
_exptl_crystal_description irregular
_exptl_crystal_F_000 456
_exptl_crystal_size_max 0.33
_exptl_crystal_size_mid 0.1
_exptl_crystal_size_min 0.07
_refine_diff_density_max 0.350
_refine_diff_density_min -0.366
_refine_diff_density_rms 0.066
_refine_ls_extinction_method none
_refine_ls_goodness_of_fit_ref 1.060
_refine_ls_hydrogen_treatment refall
_refine_ls_matrix_type full
_refine_ls_number_parameters 78
_refine_ls_number_reflns 1181
_refine_ls_number_restraints 0
_refine_ls_restrained_S_all 1.060
_refine_ls_R_factor_all 0.0524
_refine_ls_R_factor_gt 0.0370
_refine_ls_shift/su_max 0.001
_refine_ls_shift/su_mean 0.000
_refine_ls_structure_factor_coef Fsqd
_refine_ls_weighting_details 'calc w=1/[\s^2^(Fo^2^)+(0.0420P)^2^+0.5500P] where P=(Fo^2^+2Fc^2^)/3'
_refine_ls_weighting_scheme calc
_refine_ls_wR_factor_gt 0.0851
_refine_ls_wR_factor_ref 0.0910
_reflns_number_gt 956
_reflns_number_total 1181
_reflns_threshold_expression >2sigma(I)
_cod_data_source_file c7tc05227h2.cif
_cod_data_source_block 36F2_PheDOT_iper4
_cod_depositor_comments
;
The following automatic conversions were performed:

data item '_diffrn_radiation_probe' value 'X-ray' was changed to
'x-ray' in accordance with the
/home/saulius/struct/COD-crude-data/automatic-downloads/DataCite-retrospective/RSC/depositions/lib/dictionaries/cif_core.dic
dictionary named 'cif_core.dic' version 2.4.2 last updated on
2011-04-26.

Automatic conversion script
Id: cif_fix_values 6909 2019-04-08 15:41:33Z antanas 
;
_cod_database_code 7237030
_computing.bruker_data_scaling 'SADABS V2012/1 (Bruker AXS Inc.)'

_olex2_refinement_description
;
;
_olex2_submission_special_instructions 'No special instructions were received'

loop_
_space_group_symop_id
_space_group_symop_operation_xyz
1 'x, y, z'
2 '-x+1/2, -y, z+1/2'
3 'x+1/2, -y+1/2, -z+1/2'
4 '-x, y+1/2, -z'
5 '-x, -y, -z'
6 'x-1/2, y, -z-1/2'
7 '-x-1/2, y-1/2, z-1/2'
8 'x, -y-1/2, z'

loop_
_atom_site_label
_atom_site_type_symbol
_atom_site_fract_x
_atom_site_fract_y
_atom_site_fract_z
_atom_site_U_iso_or_equiv
_atom_site_adp_type
_atom_site_occupancy
_atom_site_calc_flag
_atom_site_site_symmetry_order
_atom_site_refinement_flags_posn
_atom_site_refinement_flags_adp
_atom_site_refinement_flags_occupancy
S1 S 0.84592(3) 0.2500 0.89596(17) 0.01909(17) Uani 1 d 2 S T P
F1 F 0.56856(5) 0.48367(8) 0.3160(3) 0.0247(3) Uani 1 d 1 . . .
O1 O 0.67582(5) 0.37524(9) 0.5704(3) 0.0169(3) Uani 1 d 1 . . .
C1 C 0.78996(8) 0.35718(15) 0.7876(5) 0.0177(4) Uani 1 d 1 . . .
C2 C 0.73104(8) 0.31086(13) 0.6761(4) 0.0136(3) Uani 1 d 1 . . .
C3 C 0.62306(8) 0.30998(13) 0.4431(4) 0.0123(3) Uani 1 d 1 . . .
C4 C 0.56686(8) 0.36673(13) 0.3128(4) 0.0148(3) Uani 1 d 1 . . .
C5 C 0.51116(8) 0.30989(15) 0.1855(5) 0.0175(4) Uani 1 d 1 . . .
H1 H 0.8020(10) 0.4335(18) 0.815(6) 0.024(5) Uiso 1 d 1 . . .
H5 H 0.4746(10) 0.3539(18) 0.100(6) 0.029(6) Uiso 1 d 1 . . .

loop_
_atom_site_aniso_label
_atom_site_aniso_U_11
_atom_site_aniso_U_22
_atom_site_aniso_U_33
_atom_site_aniso_U_23
_atom_site_aniso_U_13
_atom_site_aniso_U_12
S1 0.0112(3) 0.0294(3) 0.0167(3) 0.000 -0.0036(2) 0.000
F1 0.0194(5) 0.0130(5) 0.0418(7) 0.0072(5) -0.0021(5) 0.0038(4)
O1 0.0118(5) 0.0099(5) 0.0288(7) -0.0009(5) -0.0034(5) -0.0001(4)
C1 0.0147(8) 0.0192(8) 0.0194(9) -0.0049(7) 0.0000(7) -0.0019(6)
C2 0.0124(7) 0.0146(8) 0.0138(8) -0.0005(6) 0.0000(6) 0.0007(6)
C3 0.0099(7) 0.0137(8) 0.0133(7) 0.0000(6) 0.0001(6) -0.0022(6)
C4 0.0151(8) 0.0119(7) 0.0175(8) 0.0039(6) 0.0020(6) 0.0024(6)
C5 0.0115(7) 0.0260(9) 0.0152(8) 0.0030(7) -0.0001(6) 0.0039(6)

loop_
_atom_type_symbol
_atom_type_description
_atom_type_scat_dispersion_real
_atom_type_scat_dispersion_imag
_atom_type_scat_source
C C 0.0033 0.0016 'International Tables Vol C Tables 4.2.6.8 and 6.1.1.4'
H H 0.0000 0.0000 'International Tables Vol C Tables 4.2.6.8 and 6.1.1.4'
F F 0.0171 0.0103 'International Tables Vol C Tables 4.2.6.8 and 6.1.1.4'
O O 0.0106 0.0060 'International Tables Vol C Tables 4.2.6.8 and 6.1.1.4'
S S 0.1246 0.1234 'International Tables Vol C Tables 4.2.6.8 and 6.1.1.4'

loop_
_geom_angle_atom_site_label_1
_geom_angle_atom_site_label_2
_geom_angle_atom_site_label_3
_geom_angle
_geom_angle_site_symmetry_1
_geom_angle_site_symmetry_3
C1 S1 C1 92.91(11) 8_565 .
C3 O1 C2 113.81(12) . .
S1 C1 H1 120.1(13) . .
C2 C1 S1 110.13(13) . .
C2 C1 H1 129.8(13) . .
O1 C2 C2 122.67(8) . 8_565
C1 C2 O1 123.91(14) . .
C1 C2 C2 113.42(10) . 8_565
O1 C3 C3 123.37(8) . 8_565
O1 C3 C4 118.19(14) . .
C4 C3 C3 118.43(9) . 8_565
F1 C4 C3 116.92(14) . .
F1 C4 C5 120.24(14) . .
C5 C4 C3 122.84(15) . .
C4 C5 C5 118.73(10) . 8_565
C4 C5 H5 118.5(13) . .
C5 C5 H5 122.8(13) 8_565 .

loop_
_geom_bond_atom_site_label_1
_geom_bond_atom_site_label_2
_geom_bond_distance
_geom_bond_site_symmetry_2
S1 C1 1.7138(18) 8_565
S1 C1 1.7138(18) .
F1 C4 1.3557(18) .
O1 C2 1.3822(19) .
O1 C3 1.3748(18) .
C1 C2 1.351(2) .
C1 H1 0.92(2) .
C2 C2 1.411(3) 8_565
C3 C3 1.390(3) 8_565
C3 C4 1.382(2) .
C4 C5 1.370(2) .
C5 C5 1.388(3) 8_565
C5 H5 0.94(2) .
